data_7121552
loop_
_publ_author_name
'Ando, Naoki'
'Kushida, Tomokatsu'
'Yamaguchi, Shigehiro'

_publ_section_title
;
 A planarized B-phenyldibenzoborepin: Impacts of the structural constraint
 on its electronic properties and Lewis acidity
;
_journal_name_full 'Chemical Communications'
_journal_paper_doi 10.1039/C8CC02837K
_journal_year 2018
_chemical_formula_moiety 'C29 H33 B'
_chemical_formula_sum 'C29 H33 B'
_chemical_formula_weight 392.36
_chemical_name_systematic
;
?
;
_space_group_crystal_system triclinic
_space_group_IT_number 2
_space_group_name_Hall '-P 1'
_space_group_name_H-M_alt 'P -1'
_symmetry_space_group_name_Hall '-P 1'
_symmetry_space_group_name_H-M 'P -1'
_atom_sites_solution_hydrogens geom
_audit_creation_method SHELXL-2017/1
_audit_update_record
;
2018-03-02 deposited with the CCDC.
2018-04-23 downloaded from the CCDC.
;
_cell_angle_alpha 80.618(4)
_cell_angle_beta 84.316(4)
_cell_angle_gamma 79.857(3)
_cell_formula_units_Z 4
_cell_length_a 8.7378(9)
_cell_length_b 16.5639(17)
_cell_length_c 16.8755(18)
_cell_measurement_reflns_used 4837
_cell_measurement_temperature 123(2)
_cell_measurement_theta_max 27.6
_cell_measurement_theta_min 3.1
_cell_volume 2365.9(4)
_computing_structure_refinement 'SHELXL-2017/1 (Sheldrick, 2017)'
_diffrn_ambient_temperature 123(2)
_diffrn_measured_fraction_theta_full 0.981
_diffrn_measured_fraction_theta_max 0.969
_diffrn_measurement_device_type
;
Rigaku Single Crystal X-ray diffractometer equipped with 
FR-X generator, Varimax optics, and PILATUS 200K photon 
counting detector
;
_diffrn_radiation_type MoKa
_diffrn_radiation_wavelength 0.71075
_diffrn_reflns_av_R_equivalents 0.0169
_diffrn_reflns_av_unetI/netI 0.0240
_diffrn_reflns_Laue_measured_fraction_full 0.981
_diffrn_reflns_Laue_measured_fraction_max 0.969
_diffrn_reflns_limit_h_max 11
_diffrn_reflns_limit_h_min -11
_diffrn_reflns_limit_k_max 21
_diffrn_reflns_limit_k_min -20
_diffrn_reflns_limit_l_max 21
_diffrn_reflns_limit_l_min -21
_diffrn_reflns_number 24128
_diffrn_reflns_point_group_measured_fraction_full 0.981
_diffrn_reflns_point_group_measured_fraction_max 0.969
_diffrn_reflns_theta_full 25.242
_diffrn_reflns_theta_max 27.499
_diffrn_reflns_theta_min 3.111
_exptl_absorpt_coefficient_mu 0.061
_exptl_absorpt_correction_T_max 1.000
_exptl_absorpt_correction_T_min 0.879
_exptl_absorpt_correction_type multi-scan
_exptl_absorpt_process_details 'Jacobson, R. (1998) Private communication'
_exptl_crystal_colour colorless
_exptl_crystal_density_diffrn 1.102
_exptl_crystal_description Plate
_exptl_crystal_F_000 848
_exptl_crystal_size_max 0.310
_exptl_crystal_size_mid 0.240
_exptl_crystal_size_min 0.020
_refine_diff_density_max 0.305
_refine_diff_density_min -0.212
_refine_diff_density_rms 0.035
_refine_ls_extinction_method none
_refine_ls_goodness_of_fit_ref 1.013
_refine_ls_hydrogen_treatment none
_refine_ls_matrix_type full
_refine_ls_number_parameters 553
_refine_ls_number_reflns 10526
_refine_ls_number_restraints 0
_refine_ls_restrained_S_all 1.013
_refine_ls_R_factor_all 0.0561
_refine_ls_R_factor_gt 0.0402
_refine_ls_shift/su_max 0.001
_refine_ls_shift/su_mean 0.000
_refine_ls_structure_factor_coef Fsqd
_refine_ls_weighting_details 'w=1/[\s^2^(Fo^2^)+(0.0462P)^2^+0.7208P] where P=(Fo^2^+2Fc^2^)/3'
_refine_ls_weighting_scheme calc
_refine_ls_wR_factor_gt 0.0958
_refine_ls_wR_factor_ref 0.1039
_reflns_Friedel_coverage 0.000
_reflns_number_gt 8275
_reflns_number_total 10526
_reflns_threshold_expression 'I > 2\s(I)'
_cod_data_source_file c8cc02837k2.cif
_cod_data_source_block compound_1b
_cod_database_code 7121552
_shelx_shelxl_version_number 2017/1
_shelx_space_group_comment
;
The symmetry employed for this shelxl refinement is uniquely defined
by the following loop, which should always be used as a source of
symmetry information in preference to the above space-group names.
They are only intended as comments.
;
_shelx_estimated_absorpt_t_min 0.981
_shelx_estimated_absorpt_t_max 0.999

loop_
_space_group_symop_operation_xyz
'x, y, z'
'-x, -y, -z'

loop_
_atom_site_label
_atom_site_type_symbol
_atom_site_fract_x
_atom_site_fract_y
_atom_site_fract_z
_atom_site_U_iso_or_equiv
_atom_site_adp_type
_atom_site_occupancy
_atom_site_site_symmetry_order
_atom_site_calc_flag
_atom_site_refinement_flags_posn
_atom_site_refinement_flags_adp
B1 B -0.22909(14) 0.81210(8) 0.21509(8) 0.0180(2) Uani 1 1 d . .
C1 C -0.28803(13) 0.89311(7) 0.15769(7) 0.0188(2) Uani 1 1 d . .
C2 C -0.21623(14) 0.90128(7) 0.07853(7) 0.0235(2) Uani 1 1 d . .
H1 H -0.137829 0.857460 0.064344 0.028 Uiso 1 1 calc R U
C3 C -0.25375(15) 0.96935(8) 0.02080(8) 0.0273(3) Uani 1 1 d . .
H2 H -0.200904 0.972219 -0.031312 0.033 Uiso 1 1 calc R U
C4 C -0.36992(15) 1.03379(7) 0.03978(8) 0.0267(3) Uani 1 1 d . .
H3 H -0.397275 1.081084 0.000698 0.032 Uiso 1 1 calc R U
C5 C -0.44463(14) 1.02836(7) 0.11554(7) 0.0240(2) Uani 1 1 d . .
H4 H -0.524604 1.072311 0.127821 0.029 Uiso 1 1 calc R U
C6 C -0.40673(13) 0.95980(7) 0.17574(7) 0.0192(2) Uani 1 1 d . .
C7 C -0.49668(13) 0.96463(7) 0.25238(7) 0.0232(2) Uani 1 1 d . .
H5 H -0.573454 1.013022 0.252108 0.028 Uiso 1 1 calc R U
C8 C -0.49355(13) 0.91471(7) 0.32355(7) 0.0231(2) Uani 1 1 d . .
H6 H -0.567494 0.935488 0.363543 0.028 Uiso 1 1 calc R U
C9 C -0.40051(13) 0.83547(7) 0.35210(7) 0.0206(2) Uani 1 1 d . .
C10 C -0.43605(14) 0.80400(8) 0.43337(7) 0.0266(3) Uani 1 1 d . .
H7 H -0.516509 0.834844 0.463570 0.032 Uiso 1 1 calc R U
C11 C -0.35824(16) 0.73024(8) 0.47035(8) 0.0314(3) Uani 1 1 d . .
H8 H -0.384141 0.710717 0.525308 0.038 Uiso 1 1 calc R U
C12 C -0.24116(16) 0.68454(8) 0.42634(8) 0.0329(3) Uani 1 1 d . .
H9 H -0.186110 0.633457 0.451061 0.039 Uiso 1 1 calc R U
C13 C -0.20537(14) 0.71377(8) 0.34659(7) 0.0272(3) Uani 1 1 d . .
H10 H -0.125214 0.681533 0.317487 0.033 Uiso 1 1 calc R U
C14 C -0.28192(13) 0.78931(7) 0.30591(7) 0.0198(2) Uani 1 1 d . .
C15 C -0.10290(12) 0.74404(7) 0.17749(6) 0.0174(2) Uani 1 1 d . .
C16 C -0.15201(13) 0.67976(7) 0.14657(7) 0.0194(2) Uani 1 1 d . .
C17 C -0.04219(13) 0.61785(7) 0.11690(7) 0.0216(2) Uani 1 1 d . .
H11 H -0.077201 0.575002 0.095921 0.026 Uiso 1 1 calc R U
C18 C 0.11728(13) 0.61723(7) 0.11726(7) 0.0216(2) Uani 1 1 d . .
C19 C 0.16443(13) 0.68164(7) 0.14721(7) 0.0206(2) Uani 1 1 d . .
H12 H 0.272747 0.682690 0.147374 0.025 Uiso 1 1 calc R U
C20 C 0.05802(13) 0.74473(7) 0.17700(7) 0.0179(2) Uani 1 1 d . .
C21 C -0.32533(13) 0.67703(7) 0.14611(7) 0.0240(2) Uani 1 1 d . .
H13 H -0.383585 0.724408 0.172407 0.029 Uiso 1 1 calc R U
C22 C -0.37529(15) 0.68932(9) 0.06010(8) 0.0340(3) Uani 1 1 d . .
H14 H -0.349090 0.741861 0.030921 0.051 Uiso 1 1 calc R U
H15 H -0.488054 0.690504 0.061520 0.051 Uiso 1 1 calc R U
H16 H -0.320774 0.643478 0.032722 0.051 Uiso 1 1 calc R U
C23 C -0.36887(17) 0.59720(9) 0.19527(10) 0.0404(3) Uani 1 1 d . .
H17 H -0.316599 0.549558 0.169834 0.061 Uiso 1 1 calc R U
H18 H -0.482021 0.599459 0.197456 0.061 Uiso 1 1 calc R U
H19 H -0.335912 0.591433 0.250037 0.061 Uiso 1 1 calc R U
C24 C 0.11654(13) 0.81360(7) 0.20895(7) 0.0208(2) Uani 1 1 d . .
H20 H 0.022883 0.852946 0.225629 0.025 Uiso 1 1 calc R U
C25 C 0.21219(16) 0.86261(8) 0.14367(8) 0.0322(3) Uani 1 1 d . .
H21 H 0.307552 0.826417 0.127503 0.048 Uiso 1 1 calc R U
H22 H 0.239705 0.909505 0.164734 0.048 Uiso 1 1 calc R U
H23 H 0.150644 0.883319 0.096907 0.048 Uiso 1 1 calc R U
C26 C 0.20960(16) 0.78218(8) 0.28312(8) 0.0292(3) Uani 1 1 d . .
H24 H 0.143552 0.755713 0.326420 0.044 Uiso 1 1 calc R U
H25 H 0.244290 0.828932 0.301047 0.044 Uiso 1 1 calc R U
H26 H 0.300584 0.741760 0.269408 0.044 Uiso 1 1 calc R U
C27 C 0.23800(15) 0.54955(8) 0.08591(8) 0.0293(3) Uani 1 1 d . .
H27 H 0.337445 0.549375 0.110655 0.035 Uiso 1 1 calc R U
C28 C 0.27032(18) 0.56786(9) -0.00503(9) 0.0415(4) Uani 1 1 d . .
H28 H 0.176323 0.566123 -0.031522 0.062 Uiso 1 1 calc R U
H29 H 0.355500 0.526174 -0.022589 0.062 Uiso 1 1 calc R U
H30 H 0.299928 0.623049 -0.019511 0.062 Uiso 1 1 calc R U
C29 C 0.1943(2) 0.46329(8) 0.11052(10) 0.0429(4) Uani 1 1 d . .
H31 H 0.167257 0.454152 0.168679 0.064 Uiso 1 1 calc R U
H32 H 0.282969 0.421448 0.096908 0.064 Uiso 1 1 calc R U
H33 H 0.104760 0.458851 0.081783 0.064 Uiso 1 1 calc R U
B2 B 0.13736(14) 0.16316(8) 0.30670(8) 0.0188(2) Uani 1 1 d . .
C30 C 0.15943(13) 0.08611(7) 0.37366(7) 0.0195(2) Uani 1 1 d . .
C31 C 0.24291(14) 0.09251(7) 0.43941(7) 0.0233(2) Uani 1 1 d . .
H34 H 0.280156 0.142952 0.439879 0.028 Uiso 1 1 calc R U
C32 C 0.27327(14) 0.02915(8) 0.50319(8) 0.0273(3) Uani 1 1 d . .
H35 H 0.331157 0.036090 0.545682 0.033 Uiso 1 1 calc R U
C33 C 0.21782(14) -0.04476(7) 0.50413(8) 0.0275(3) Uani 1 1 d . .
H36 H 0.237532 -0.088852 0.547376 0.033 Uiso 1 1 calc R U
C34 C 0.13457(14) -0.05356(7) 0.44226(8) 0.0259(3) Uani 1 1 d . .
H37 H 0.096449 -0.104122 0.443788 0.031 Uiso 1 1 calc R U
C35 C 0.10343(13) 0.00983(7) 0.37634(7) 0.0214(2) Uani 1 1 d . .
C36 C 0.00948(14) -0.00896(7) 0.31782(8) 0.0267(3) Uani 1 1 d . .
H38 H -0.028402 -0.059997 0.333532 0.032 Uiso 1 1 calc R U
C37 C -0.03513(14) 0.03099(8) 0.24583(8) 0.0281(3) Uani 1 1 d . .
H39 H -0.098266 0.002495 0.221116 0.034 Uiso 1 1 calc R U
C38 C -0.00649(13) 0.10883(7) 0.19814(7) 0.0239(2) Uani 1 1 d . .
C39 C -0.06517(14) 0.12499(9) 0.12123(8) 0.0307(3) Uani 1 1 d . .
H40 H -0.116854 0.085151 0.105021 0.037 Uiso 1 1 calc R U
C40 C -0.05000(15) 0.19655(9) 0.06892(8) 0.0337(3) Uani 1 1 d . .
H41 H -0.091265 0.205887 0.017601 0.040 Uiso 1 1 calc R U
C41 C 0.02599(15) 0.25493(9) 0.09173(8) 0.0326(3) Uani 1 1 d . .
H42 H 0.039251 0.304066 0.055763 0.039 Uiso 1 1 calc R U
C42 C 0.08222(15) 0.24094(8) 0.16724(8) 0.0279(3) Uani 1 1 d . .
H43 H 0.132122 0.282086 0.182326 0.033 Uiso 1 1 calc R U
C43 C 0.06944(13) 0.16852(7) 0.22338(7) 0.0212(2) Uani 1 1 d . .
C44 C 0.18866(12) 0.24646(6) 0.32315(7) 0.0180(2) Uani 1 1 d . .
C45 C 0.08022(13) 0.30316(7) 0.36182(7) 0.0199(2) Uani 1 1 d . .
C46 C 0.11636(13) 0.38021(7) 0.36940(7) 0.0210(2) Uani 1 1 d . .
H44 H 0.041736 0.417698 0.395990 0.025 Uiso 1 1 calc R U
C47 C 0.25805(13) 0.40359(7) 0.33922(7) 0.0206(2) Uani 1 1 d . .
C48 C 0.36635(13) 0.34641(7) 0.30200(7) 0.0206(2) Uani 1 1 d . .
H45 H 0.464866 0.360841 0.281751 0.025 Uiso 1 1 calc R U
C49 C 0.33459(13) 0.26877(7) 0.29358(7) 0.0185(2) Uani 1 1 d . .
C50 C -0.08149(14) 0.28399(8) 0.39178(8) 0.0285(3) Uani 1 1 d . .
H46 H -0.085373 0.226521 0.381828 0.034 Uiso 1 1 calc R U
C51 C -0.11455(19) 0.28537(10) 0.48218(10) 0.0454(4) Uani 1 1 d . .
H47 H -0.119064 0.341956 0.493499 0.068 Uiso 1 1 calc R U
H48 H -0.031267 0.248253 0.511081 0.068 Uiso 1 1 calc R U
H49 H -0.214519 0.266794 0.499948 0.068 Uiso 1 1 calc R U
C52 C -0.20628(17) 0.34249(10) 0.34442(12) 0.0525(4) Uani 1 1 d . .
H50 H -0.203932 0.399680 0.351947 0.079 Uiso 1 1 calc R U
H51 H -0.308933 0.328012 0.363709 0.079 Uiso 1 1 calc R U
H52 H -0.186375 0.337470 0.287112 0.079 Uiso 1 1 calc R U
C53 C 0.45504(13) 0.20840(7) 0.25161(8) 0.0239(2) Uani 1 1 d . .
H53 H 0.399201 0.165102 0.238325 0.029 Uiso 1 1 calc R U
C54 C 0.58097(15) 0.16379(8) 0.30758(9) 0.0348(3) Uani 1 1 d . .
H54 H 0.639787 0.204205 0.321234 0.052 Uiso 1 1 calc R U
H55 H 0.651880 0.122398 0.280423 0.052 Uiso 1 1 calc R U
H56 H 0.531916 0.136181 0.356918 0.052 Uiso 1 1 calc R U
C55 C 0.52820(17) 0.24880(9) 0.17226(9) 0.0368(3) Uani 1 1 d . .
H57 H 0.445692 0.276816 0.137295 0.055 Uiso 1 1 calc R U
H58 H 0.596169 0.206087 0.145479 0.055 Uiso 1 1 calc R U
H59 H 0.589637 0.289369 0.183140 0.055 Uiso 1 1 calc R U
C56 C 0.29571(16) 0.48886(7) 0.34383(8) 0.0290(3) Uani 1 1 d . .
H60 H 0.357236 0.506154 0.292602 0.035 Uiso 1 1 calc R U
C57 C 0.3974(2) 0.48698(10) 0.41229(12) 0.0534(5) Uani 1 1 d . .
H61 H 0.339126 0.472708 0.463879 0.080 Uiso 1 1 calc R U
H62 H 0.427431 0.541651 0.409907 0.080 Uiso 1 1 calc R U
H63 H 0.491184 0.445370 0.407258 0.080 Uiso 1 1 calc R U
C58 C 0.1517(2) 0.55456(8) 0.34952(11) 0.0462(4) Uani 1 1 d . .
H64 H 0.085538 0.554150 0.306003 0.069 Uiso 1 1 calc R U
H65 H 0.183124 0.609210 0.344612 0.069 Uiso 1 1 calc R U
H66 H 0.093433 0.542729 0.401600 0.069 Uiso 1 1 calc R U

loop_
_atom_site_aniso_label
_atom_site_aniso_U_11
_atom_site_aniso_U_22
_atom_site_aniso_U_33
_atom_site_aniso_U_23
_atom_site_aniso_U_13
_atom_site_aniso_U_12
B1 0.0148(5) 0.0199(6) 0.0208(6) -0.0067(5) -0.0008(5) -0.0040(4)
C1 0.0177(5) 0.0197(5) 0.0201(6) -0.0061(4) -0.0012(4) -0.0036(4)
C2 0.0226(6) 0.0243(6) 0.0227(6) -0.0060(5) 0.0007(5) -0.0003(4)
C3 0.0288(6) 0.0303(6) 0.0210(6) -0.0024(5) 0.0026(5) -0.0040(5)
C4 0.0295(6) 0.0229(6) 0.0261(6) 0.0013(5) -0.0036(5) -0.0038(5)
C5 0.0223(6) 0.0199(5) 0.0297(7) -0.0061(5) -0.0022(5) -0.0010(4)
C6 0.0179(5) 0.0195(5) 0.0219(6) -0.0068(4) -0.0012(4) -0.0043(4)
C7 0.0207(6) 0.0194(5) 0.0289(6) -0.0085(5) 0.0014(5) 0.0008(4)
C8 0.0201(5) 0.0250(6) 0.0243(6) -0.0099(5) 0.0046(5) -0.0016(4)
C9 0.0181(5) 0.0248(6) 0.0203(6) -0.0077(4) -0.0004(4) -0.0042(4)
C10 0.0242(6) 0.0337(6) 0.0211(6) -0.0080(5) 0.0031(5) -0.0013(5)
C11 0.0332(7) 0.0397(7) 0.0179(6) -0.0009(5) 0.0019(5) -0.0022(6)
C12 0.0331(7) 0.0343(7) 0.0250(7) 0.0018(5) -0.0009(5) 0.0054(5)
C13 0.0253(6) 0.0299(6) 0.0230(6) -0.0048(5) 0.0009(5) 0.0036(5)
C14 0.0175(5) 0.0229(5) 0.0195(6) -0.0058(4) -0.0010(4) -0.0023(4)
C15 0.0186(5) 0.0181(5) 0.0151(5) -0.0034(4) 0.0004(4) -0.0023(4)
C16 0.0180(5) 0.0214(5) 0.0191(6) -0.0043(4) -0.0009(4) -0.0032(4)
C17 0.0235(6) 0.0205(5) 0.0235(6) -0.0098(4) -0.0038(5) -0.0037(4)
C18 0.0219(6) 0.0216(5) 0.0211(6) -0.0076(4) -0.0027(4) 0.0018(4)
C19 0.0155(5) 0.0239(6) 0.0226(6) -0.0058(5) -0.0016(4) -0.0011(4)
C20 0.0197(5) 0.0175(5) 0.0163(5) -0.0030(4) 0.0000(4) -0.0030(4)
C21 0.0186(5) 0.0279(6) 0.0277(6) -0.0104(5) 0.0004(5) -0.0055(5)
C22 0.0211(6) 0.0508(8) 0.0323(7) -0.0108(6) -0.0037(5) -0.0063(6)
C23 0.0288(7) 0.0456(8) 0.0479(9) 0.0021(7) -0.0034(6) -0.0175(6)
C24 0.0200(5) 0.0189(5) 0.0250(6) -0.0071(4) 0.0003(4) -0.0043(4)
C25 0.0366(7) 0.0302(7) 0.0327(7) -0.0034(5) 0.0012(6) -0.0165(6)
C26 0.0349(7) 0.0258(6) 0.0305(7) -0.0071(5) -0.0082(5) -0.0084(5)
C27 0.0232(6) 0.0305(6) 0.0362(7) -0.0190(6) -0.0084(5) 0.0071(5)
C28 0.0392(8) 0.0408(8) 0.0411(8) -0.0177(7) 0.0101(6) 0.0059(6)
C29 0.0574(10) 0.0248(7) 0.0423(9) -0.0115(6) -0.0046(7) 0.0118(6)
B2 0.0148(5) 0.0192(6) 0.0226(6) -0.0068(5) 0.0019(5) -0.0016(4)
C30 0.0165(5) 0.0189(5) 0.0230(6) -0.0069(4) 0.0032(4) -0.0020(4)
C31 0.0227(6) 0.0222(6) 0.0251(6) -0.0043(5) -0.0001(5) -0.0037(4)
C32 0.0246(6) 0.0312(6) 0.0238(6) -0.0019(5) -0.0013(5) -0.0010(5)
C33 0.0253(6) 0.0240(6) 0.0269(6) 0.0022(5) 0.0068(5) 0.0031(5)
C34 0.0231(6) 0.0171(5) 0.0345(7) -0.0049(5) 0.0104(5) -0.0013(4)
C35 0.0180(5) 0.0181(5) 0.0273(6) -0.0077(5) 0.0064(4) -0.0010(4)
C36 0.0246(6) 0.0191(5) 0.0389(7) -0.0124(5) 0.0036(5) -0.0060(5)
C37 0.0232(6) 0.0260(6) 0.0397(8) -0.0175(5) -0.0030(5) -0.0045(5)
C38 0.0163(5) 0.0283(6) 0.0284(6) -0.0152(5) 0.0001(5) 0.0017(4)
C39 0.0233(6) 0.0395(7) 0.0333(7) -0.0216(6) -0.0047(5) 0.0009(5)
C40 0.0268(6) 0.0509(8) 0.0224(7) -0.0143(6) -0.0052(5) 0.0064(6)
C41 0.0304(7) 0.0404(7) 0.0241(7) -0.0019(5) -0.0024(5) -0.0009(6)
C42 0.0268(6) 0.0314(6) 0.0258(7) -0.0035(5) -0.0040(5) -0.0049(5)
C43 0.0178(5) 0.0232(5) 0.0232(6) -0.0085(5) 0.0003(4) -0.0015(4)
C44 0.0186(5) 0.0170(5) 0.0184(6) -0.0027(4) -0.0038(4) -0.0021(4)
C45 0.0186(5) 0.0197(5) 0.0217(6) -0.0040(4) -0.0019(4) -0.0029(4)
C46 0.0218(5) 0.0182(5) 0.0228(6) -0.0057(4) -0.0010(4) 0.0000(4)
C47 0.0256(6) 0.0167(5) 0.0202(6) -0.0023(4) -0.0037(5) -0.0046(4)
C48 0.0191(5) 0.0214(5) 0.0219(6) -0.0020(4) -0.0016(4) -0.0059(4)
C49 0.0178(5) 0.0177(5) 0.0193(5) -0.0027(4) -0.0033(4) -0.0004(4)
C50 0.0207(6) 0.0252(6) 0.0427(8) -0.0149(5) 0.0046(5) -0.0066(5)
C51 0.0448(9) 0.0489(9) 0.0482(9) -0.0198(7) 0.0225(7) -0.0257(7)
C52 0.0226(7) 0.0496(9) 0.0867(13) -0.0125(9) -0.0111(8) -0.0036(6)
C53 0.0196(5) 0.0207(5) 0.0316(7) -0.0077(5) 0.0018(5) -0.0022(4)
C54 0.0231(6) 0.0303(7) 0.0478(9) -0.0043(6) -0.0029(6) 0.0035(5)
C55 0.0373(7) 0.0333(7) 0.0353(8) -0.0074(6) 0.0122(6) 0.0005(6)
C56 0.0375(7) 0.0202(6) 0.0313(7) -0.0071(5) 0.0056(5) -0.0118(5)
C57 0.0507(10) 0.0363(8) 0.0841(13) -0.0232(8) -0.0254(9) -0.0114(7)
C58 0.0553(10) 0.0174(6) 0.0673(11) -0.0098(7) -0.0115(8) -0.0025(6)

loop_
_atom_type_symbol
_atom_type_description
_atom_type_scat_dispersion_real
_atom_type_scat_dispersion_imag
_atom_type_scat_source
C C 0.0033 0.0016 'International Tables Vol C Tables 4.2.6.8 and 6.1.1.4'
H H 0.0000 0.0000 'International Tables Vol C Tables 4.2.6.8 and 6.1.1.4'
B B 0.0013 0.0007 'International Tables Vol C Tables 4.2.6.8 and 6.1.1.4'

loop_
_geom_angle_atom_site_label_1
_geom_angle_atom_site_label_2
_geom_angle_atom_site_label_3
_geom_angle
C1 B1 C14 127.04(10)
C1 B1 C15 117.17(10)
C14 B1 C15 115.79(10)
C2 C1 C6 116.14(10)
C2 C1 B1 116.44(10)
C6 C1 B1 127.42(10)
C3 C2 C1 123.64(11)
C3 C2 H1 118.2
C1 C2 H1 118.2
C2 C3 C4 119.24(11)
C2 C3 H2 120.4
C4 C3 H2 120.4
C5 C4 C3 119.38(11)
C5 C4 H3 120.3
C3 C4 H3 120.3
C4 C5 C6 122.28(11)
C4 C5 H4 118.9
C6 C5 H4 118.9
C5 C6 C1 119.32(10)
C5 C6 C7 114.89(10)
C1 C6 C7 125.80(10)
C8 C7 C6 133.12(11)
C8 C7 H5 113.4
C6 C7 H5 113.4
C7 C8 C9 133.30(11)
C7 C8 H6 113.3
C9 C8 H6 113.3
C10 C9 C14 119.45(10)
C10 C9 C8 114.54(10)
C14 C9 C8 126.02(11)
C11 C10 C9 122.22(11)
C11 C10 H7 118.9
C9 C10 H7 118.9
C10 C11 C12 119.17(12)
C10 C11 H8 120.4
C12 C11 H8 120.4
C13 C12 C11 119.60(12)
C13 C12 H9 120.2
C11 C12 H9 120.2
C12 C13 C14 123.34(11)
C12 C13 H10 118.3
C14 C13 H10 118.3
C13 C14 C9 116.22(10)
C13 C14 B1 116.59(10)
C9 C14 B1 127.18(10)
C16 C15 C20 118.61(10)
C16 C15 B1 119.74(9)
C20 C15 B1 121.61(9)
C17 C16 C15 120.12(10)
C17 C16 C21 119.81(10)
C15 C16 C21 120.07(10)
C18 C17 C16 121.74(10)
C18 C17 H11 119.1
C16 C17 H11 119.1
C19 C18 C17 117.61(10)
C19 C18 C27 120.21(10)
C17 C18 C27 122.19(10)
C18 C19 C20 122.22(10)
C18 C19 H12 118.9
C20 C19 H12 118.9
C19 C20 C15 119.69(10)
C19 C20 C24 119.86(10)
C15 C20 C24 120.45(9)
C16 C21 C22 111.17(10)
C16 C21 C23 111.57(10)
C22 C21 C23 111.59(11)
C16 C21 H13 107.4
C22 C21 H13 107.4
C23 C21 H13 107.4
C21 C22 H14 109.5
C21 C22 H15 109.5
H14 C22 H15 109.5
C21 C22 H16 109.5
H14 C22 H16 109.5
H15 C22 H16 109.5
C21 C23 H17 109.5
C21 C23 H18 109.5
H17 C23 H18 109.5
C21 C23 H19 109.5
H17 C23 H19 109.5
H18 C23 H19 109.5
C20 C24 C25 111.60(10)
C20 C24 C26 112.95(9)
C25 C24 C26 110.23(10)
C20 C24 H20 107.3
C25 C24 H20 107.3
C26 C24 H20 107.3
C24 C25 H21 109.5
C24 C25 H22 109.5
H21 C25 H22 109.5
C24 C25 H23 109.5
H21 C25 H23 109.5
H22 C25 H23 109.5
C24 C26 H24 109.5
C24 C26 H25 109.5
H24 C26 H25 109.5
C24 C26 H26 109.5
H24 C26 H26 109.5
H25 C26 H26 109.5
C18 C27 C28 111.50(11)
C18 C27 C29 112.82(11)
C28 C27 C29 110.73(11)
C18 C27 H27 107.2
C28 C27 H27 107.2
C29 C27 H27 107.2
C27 C28 H28 109.5
C27 C28 H29 109.5
H28 C28 H29 109.5
C27 C28 H30 109.5
H28 C28 H30 109.5
H29 C28 H30 109.5
C27 C29 H31 109.5
C27 C29 H32 109.5
H31 C29 H32 109.5
C27 C29 H33 109.5
H31 C29 H33 109.5
H32 C29 H33 109.5
C30 B2 C43 126.96(10)
C30 B2 C44 117.86(10)
C43 B2 C44 115.18(10)
C31 C30 C35 116.21(10)
C31 C30 B2 116.69(10)
C35 C30 B2 127.10(11)
C32 C31 C30 123.51(11)
C32 C31 H34 118.2
C30 C31 H34 118.2
C31 C32 C33 119.08(12)
C31 C32 H35 120.5
C33 C32 H35 120.5
C34 C33 C32 119.57(11)
C34 C33 H36 120.2
C32 C33 H36 120.2
C33 C34 C35 122.34(11)
C33 C34 H37 118.8
C35 C34 H37 118.8
C34 C35 C30 119.28(11)
C34 C35 C36 114.96(11)
C30 C35 C36 125.71(11)
C37 C36 C35 133.16(11)
C37 C36 H38 113.4
C35 C36 H38 113.4
C36 C37 C38 133.08(11)
C36 C37 H39 113.5
C38 C37 H39 113.5
C39 C38 C43 119.37(12)
C39 C38 C37 114.75(11)
C43 C38 C37 125.85(11)
C40 C39 C38 122.16(12)
C40 C39 H40 118.9
C38 C39 H40 118.9
C39 C40 C41 119.45(12)
C39 C40 H41 120.3
C41 C40 H41 120.3
C42 C41 C40 119.35(13)
C42 C41 H42 120.3
C40 C41 H42 120.3
C41 C42 C43 123.46(12)
C41 C42 H43 118.3
C43 C42 H43 118.3
C42 C43 C38 116.20(11)
C42 C43 B2 116.87(10)
C38 C43 B2 126.92(11)
C45 C44 C49 118.52(10)
C45 C44 B2 119.06(10)
C49 C44 B2 122.16(9)
C46 C45 C44 120.22(10)
C46 C45 C50 118.86(10)
C44 C45 C50 120.83(10)
C47 C46 C45 121.88(10)
C47 C46 H44 119.1
C45 C46 H44 119.1
C46 C47 C48 117.61(10)
C46 C47 C56 122.27(10)
C48 C47 C56 120.10(10)
C49 C48 C47 122.11(10)
C49 C48 H45 118.9
C47 C48 H45 118.9
C48 C49 C44 119.64(10)
C48 C49 C53 120.59(10)
C44 C49 C53 119.76(10)
C52 C50 C45 110.93(11)
C52 C50 C51 111.18(13)
C45 C50 C51 112.18(11)
C52 C50 H46 107.4
C45 C50 H46 107.4
C51 C50 H46 107.4
C50 C51 H47 109.5
C50 C51 H48 109.5
H47 C51 H48 109.5
C50 C51 H49 109.5
H47 C51 H49 109.5
H48 C51 H49 109.5
C50 C52 H50 109.5
C50 C52 H51 109.5
H50 C52 H51 109.5
C50 C52 H52 109.5
H50 C52 H52 109.5
H51 C52 H52 109.5
C49 C53 C55 113.26(10)
C49 C53 C54 111.38(10)
C55 C53 C54 110.81(11)
C49 C53 H53 107.0
C55 C53 H53 107.0
C54 C53 H53 107.0
C53 C54 H54 109.5
C53 C54 H55 109.5
H54 C54 H55 109.5
C53 C54 H56 109.5
H54 C54 H56 109.5
H55 C54 H56 109.5
C53 C55 H57 109.5
C53 C55 H58 109.5
H57 C55 H58 109.5
C53 C55 H59 109.5
H57 C55 H59 109.5
H58 C55 H59 109.5
C58 C56 C57 110.17(12)
C58 C56 C47 113.20(11)
C57 C56 C47 112.06(11)
C58 C56 H60 107.0
C57 C56 H60 107.0
C47 C56 H60 107.0
C56 C57 H61 109.5
C56 C57 H62 109.5
H61 C57 H62 109.5
C56 C57 H63 109.5
H61 C57 H63 109.5
H62 C57 H63 109.5
C56 C58 H64 109.5
C56 C58 H65 109.5
H64 C58 H65 109.5
C56 C58 H66 109.5
H64 C58 H66 109.5
H65 C58 H66 109.5

loop_
_geom_bond_atom_site_label_1
_geom_bond_atom_site_label_2
_geom_bond_distance
B1 C1 1.5606(16)
B1 C14 1.5611(17)
B1 C15 1.5957(16)
C1 C2 1.4147(16)
C1 C6 1.4256(15)
C2 C3 1.3794(17)
C2 H1 0.9500
C3 C4 1.3921(17)
C3 H2 0.9500
C4 C5 1.3736(18)
C4 H3 0.9500
C5 C6 1.4105(16)
C5 H4 0.9500
C6 C7 1.4516(16)
C7 C8 1.3424(17)
C7 H5 0.9500
C8 C9 1.4530(16)
C8 H6 0.9500
C9 C10 1.4102(17)
C9 C14 1.4217(15)
C10 C11 1.3737(18)
C10 H7 0.9500
C11 C12 1.3896(18)
C11 H8 0.9500
C12 C13 1.3788(18)
C12 H9 0.9500
C13 C14 1.4143(16)
C13 H10 0.9500
C15 C16 1.4058(15)
C15 C20 1.4074(15)
C16 C17 1.3960(15)
C16 C21 1.5239(15)
C17 C18 1.3922(16)
C17 H11 0.9500
C18 C19 1.3911(16)
C18 C27 1.5218(15)
C19 C20 1.3949(15)
C19 H12 0.9500
C20 C24 1.5212(15)
C21 C22 1.5286(18)
C21 C23 1.5292(18)
C21 H13 1.0000
C22 H14 0.9800
C22 H15 0.9800
C22 H16 0.9800
C23 H17 0.9800
C23 H18 0.9800
C23 H19 0.9800
C24 C25 1.5284(16)
C24 C26 1.5293(17)
C24 H20 1.0000
C25 H21 0.9800
C25 H22 0.9800
C25 H23 0.9800
C26 H24 0.9800
C26 H25 0.9800
C26 H26 0.9800
C27 C28 1.523(2)
C27 C29 1.525(2)
C27 H27 1.0000
C28 H28 0.9800
C28 H29 0.9800
C28 H30 0.9800
C29 H31 0.9800
C29 H32 0.9800
C29 H33 0.9800
B2 C30 1.5585(17)
B2 C43 1.5630(17)
B2 C44 1.5967(16)
C30 C31 1.4143(17)
C30 C35 1.4257(15)
C31 C32 1.3859(17)
C31 H34 0.9500
C32 C33 1.3910(18)
C32 H35 0.9500
C33 C34 1.3704(19)
C33 H36 0.9500
C34 C35 1.4116(17)
C34 H37 0.9500
C35 C36 1.4481(17)
C36 C37 1.3441(19)
C36 H38 0.9500
C37 C38 1.4519(18)
C37 H39 0.9500
C38 C39 1.4104(18)
C38 C43 1.4225(16)
C39 C40 1.376(2)
C39 H40 0.9500
C40 C41 1.386(2)
C40 H41 0.9500
C41 C42 1.3808(18)
C41 H42 0.9500
C42 C43 1.4159(17)
C42 H43 0.9500
C44 C45 1.4033(15)
C44 C49 1.4111(15)
C45 C46 1.3957(15)
C45 C50 1.5222(16)
C46 C47 1.3863(16)
C46 H44 0.9500
C47 C48 1.3956(16)
C47 C56 1.5211(15)
C48 C49 1.3943(15)
C48 H45 0.9500
C49 C53 1.5237(15)
C50 C52 1.521(2)
C50 C51 1.527(2)
C50 H46 1.0000
C51 H47 0.9800
C51 H48 0.9800
C51 H49 0.9800
C52 H50 0.9800
C52 H51 0.9800
C52 H52 0.9800
C53 C55 1.5292(18)
C53 C54 1.5300(17)
C53 H53 1.0000
C54 H54 0.9800
C54 H55 0.9800
C54 H56 0.9800
C55 H57 0.9800
C55 H58 0.9800
C55 H59 0.9800
C56 C58 1.5182(19)
C56 C57 1.519(2)
C56 H60 1.0000
C57 H61 0.9800
C57 H62 0.9800
C57 H63 0.9800
C58 H64 0.9800
C58 H65 0.9800
C58 H66 0.9800

loop_
_geom_torsion_atom_site_label_1
_geom_torsion_atom_site_label_2
_geom_torsion_atom_site_label_3
_geom_torsion_atom_site_label_4
_geom_torsion
C14 B1 C1 C2 176.82(11)
C15 B1 C1 C2 -4.11(15)
C14 B1 C1 C6 -3.52(18)
C15 B1 C1 C6 175.55(10)
C6 C1 C2 C3 1.00(17)
B1 C1 C2 C3 -179.30(11)
C1 C2 C3 C4 -0.97(19)
C2 C3 C4 C5 0.08(19)
C3 C4 C5 C6 0.72(19)
C4 C5 C6 C1 -0.66(17)
C4 C5 C6 C7 179.61(11)
C2 C1 C6 C5 -0.18(15)
B1 C1 C6 C5 -179.84(11)
C2 C1 C6 C7 179.52(11)
B1 C1 C6 C7 -0.14(18)
C5 C6 C7 C8 -177.92(13)
C1 C6 C7 C8 2.4(2)
C6 C7 C8 C9 -0.9(2)
C7 C8 C9 C10 179.85(13)
C7 C8 C9 C14 -0.4(2)
C14 C9 C10 C11 0.92(19)
C8 C9 C10 C11 -179.31(12)
C9 C10 C11 C12 -0.4(2)
C10 C11 C12 C13 -0.1(2)
C11 C12 C13 C14 0.2(2)
C12 C13 C14 C9 0.25(19)
C12 C13 C14 B1 -178.75(12)
C10 C9 C14 C13 -0.79(16)
C8 C9 C14 C13 179.47(11)
C10 C9 C14 B1 178.08(11)
C8 C9 C14 B1 -1.65(19)
C1 B1 C14 C13 -176.79(11)
C15 B1 C14 C13 4.13(15)
C1 B1 C14 C9 4.34(19)
C15 B1 C14 C9 -174.74(10)
C1 B1 C15 C16 -92.98(12)
C14 B1 C15 C16 86.19(13)
C1 B1 C15 C20 89.39(13)
C14 B1 C15 C20 -91.43(13)
C20 C15 C16 C17 0.61(16)
B1 C15 C16 C17 -177.09(10)
C20 C15 C16 C21 -179.99(10)
B1 C15 C16 C21 2.31(16)
C15 C16 C17 C18 0.36(17)
C21 C16 C17 C18 -179.04(11)
C16 C17 C18 C19 -1.02(17)
C16 C17 C18 C27 179.33(11)
C17 C18 C19 C20 0.74(17)
C27 C18 C19 C20 -179.61(11)
C18 C19 C20 C15 0.21(17)
C18 C19 C20 C24 -179.96(10)
C16 C15 C20 C19 -0.88(16)
B1 C15 C20 C19 176.77(10)
C16 C15 C20 C24 179.29(10)
B1 C15 C20 C24 -3.06(16)
C17 C16 C21 C22 -65.90(14)
C15 C16 C21 C22 114.69(12)
C17 C16 C21 C23 59.36(15)
C15 C16 C21 C23 -120.05(12)
C19 C20 C24 C25 61.11(14)
C15 C20 C24 C25 -119.07(12)
C19 C20 C24 C26 -63.74(14)
C15 C20 C24 C26 116.09(12)
C19 C18 C27 C28 -95.41(14)
C17 C18 C27 C28 84.24(15)
C19 C18 C27 C29 139.25(12)
C17 C18 C27 C29 -41.11(17)
C43 B2 C30 C31 171.58(11)
C44 B2 C30 C31 -8.37(15)
C43 B2 C30 C35 -9.01(18)
C44 B2 C30 C35 171.05(10)
C35 C30 C31 C32 1.11(17)
B2 C30 C31 C32 -179.41(11)
C30 C31 C32 C33 -0.88(18)
C31 C32 C33 C34 0.01(18)
C32 C33 C34 C35 0.58(18)
C33 C34 C35 C30 -0.32(17)
C33 C34 C35 C36 -178.03(11)
C31 C30 C35 C34 -0.49(15)
B2 C30 C35 C34 -179.91(10)
C31 C30 C35 C36 176.95(11)
B2 C30 C35 C36 -2.47(18)
C34 C35 C36 C37 -174.36(13)
C30 C35 C36 C37 8.1(2)
C35 C36 C37 C38 0.1(2)
C36 C37 C38 C39 174.77(13)
C36 C37 C38 C43 -7.1(2)
C43 C38 C39 C40 0.75(18)
C37 C38 C39 C40 179.02(11)
C38 C39 C40 C41 0.37(19)
C39 C40 C41 C42 -1.35(19)
C40 C41 C42 C43 1.3(2)
C41 C42 C43 C38 -0.15(18)
C41 C42 C43 B2 -179.17(11)
C39 C38 C43 C42 -0.84(16)
C37 C38 C43 C42 -178.90(11)
C39 C38 C43 B2 178.06(11)
C37 C38 C43 B2 0.01(18)
C30 B2 C43 C42 -170.67(11)
C44 B2 C43 C42 9.27(15)
C30 B2 C43 C38 10.43(18)
C44 B2 C43 C38 -169.62(10)
C30 B2 C44 C45 -88.61(13)
C43 B2 C44 C45 91.44(13)
C30 B2 C44 C49 97.38(13)
C43 B2 C44 C49 -82.57(13)
C49 C44 C45 C46 0.96(16)
B2 C44 C45 C46 -173.27(10)
C49 C44 C45 C50 177.40(11)
B2 C44 C45 C50 3.18(16)
C44 C45 C46 C47 0.31(17)
C50 C45 C46 C47 -176.20(11)
C45 C46 C47 C48 -1.32(17)
C45 C46 C47 C56 177.19(11)
C46 C47 C48 C49 1.09(17)
C56 C47 C48 C49 -177.46(11)
C47 C48 C49 C44 0.16(17)
C47 C48 C49 C53 179.21(11)
C45 C44 C49 C48 -1.18(16)
B2 C44 C49 C48 172.86(10)
C45 C44 C49 C53 179.76(10)
B2 C44 C49 C53 -6.20(16)
C46 C45 C50 C52 63.30(15)
C44 C45 C50 C52 -113.18(13)
C46 C45 C50 C51 -61.69(15)
C44 C45 C50 C51 121.82(13)
C48 C49 C53 C55 -46.50(15)
C44 C49 C53 C55 132.55(12)
C48 C49 C53 C54 79.20(14)
C44 C49 C53 C54 -101.76(12)
C46 C47 C56 C58 -24.74(17)
C48 C47 C56 C58 153.74(12)
C46 C47 C56 C57 100.60(15)
C48 C47 C56 C57 -80.92(15)
